data_5910119
_chemical_formula_sum 'H0 I4 La O12'
_chemical_formula_weight 838.51
_chemical_name_systematic
;
 ?
;
_space_group_IT_number 14
_symmetry_space_group_name_Hall '-P 2ybc'
_symmetry_space_group_name_H-M 'P 1 21/c 1'
_atom_sites_solution_hydrogens geom
_atom_sites_solution_primary direct
_atom_sites_solution_secondary difmap
_audit_creation_method SHELXL-97
_cell_angle_alpha 90.00
_cell_angle_beta 110.260(10)
_cell_angle_gamma 90.00
_cell_formula_units_Z 4
_cell_length_a 10.6140(10)
_cell_length_b 7.5640(10)
_cell_length_c 14.2360(10)
_cell_measurement_temperature 293(2)
_cell_volume 1072.2(2)
_computing_structure_refinement 'SHELXL-97 (Sheldrick, 1997)'
_diffrn_ambient_temperature 293(2)
_diffrn_measured_fraction_theta_full 0.810
_diffrn_measured_fraction_theta_max 0.810
_diffrn_radiation_monochromator graphite
_diffrn_radiation_source 'fine-focus sealed tube'
_diffrn_radiation_type AgK\a
_diffrn_radiation_wavelength 0.56087
_diffrn_reflns_av_R_equivalents 0.0242
_diffrn_reflns_av_sigmaI/netI 0.0373
_diffrn_reflns_limit_h_max 11
_diffrn_reflns_limit_h_min -13
_diffrn_reflns_limit_k_max 9
_diffrn_reflns_limit_k_min -7
_diffrn_reflns_limit_l_max 16
_diffrn_reflns_limit_l_min -16
_diffrn_reflns_number 3929
_diffrn_reflns_theta_full 21.39
_diffrn_reflns_theta_max 21.39
_diffrn_reflns_theta_min 3.20
_exptl_absorpt_coefficient_mu 8.233
_exptl_crystal_density_diffrn 5.194
_exptl_crystal_density_method 'not measured'
_exptl_crystal_F_000 1460
_refine_diff_density_max 1.084
_refine_diff_density_min -1.233
_refine_diff_density_rms 0.280
_refine_ls_extinction_method none
_refine_ls_goodness_of_fit_ref 1.100
_refine_ls_hydrogen_treatment mixed
_refine_ls_matrix_type full
_refine_ls_number_parameters 154
_refine_ls_number_reflns 1992
_refine_ls_number_restraints 0
_refine_ls_restrained_S_all 1.100
_refine_ls_R_factor_all 0.0337
_refine_ls_R_factor_gt 0.0276
_refine_ls_shift/su_max 0.000
_refine_ls_shift/su_mean 0.000
_refine_ls_structure_factor_coef Fsqd
_refine_ls_weighting_details 'calc w=1/[\s^2^(Fo^2^)+(0.0285P)^2^+4.0927P] where P=(Fo^2^+2Fc^2^)/3'
_refine_ls_weighting_scheme calc
_refine_ls_wR_factor_gt 0.0635
_refine_ls_wR_factor_ref 0.0659
_reflns_number_gt 1780
_reflns_number_total 1992
_reflns_threshold_expression >2sigma(I)
_cod_original_cell_volume 1072.22(19)
_cod_database_code 5910119

loop_
_symmetry_equiv_pos_as_xyz
'x, y, z'
'-x, y+1/2, -z+1/2'
'-x, -y, -z'
'x, -y-1/2, z-1/2'

loop_
_atom_site_label
_atom_site_type_symbol
_atom_site_fract_x
_atom_site_fract_y
_atom_site_fract_z
_atom_site_U_iso_or_equiv
_atom_site_adp_type
_atom_site_occupancy
_atom_site_symmetry_multiplicity
_atom_site_calc_flag
_atom_site_refinement_flags
_atom_site_disorder_assembly
_atom_site_disorder_group
La La 0.31891(4) 0.26553(5) 0.36117(3) 0.00894(12) Uani 1 1 d . . .
I1 I -0.04969(5) 0.13719(6) 0.22985(4) 0.01223(13) Uani 1 1 d . . .
I2 I 0.14979(5) 0.33696(6) 0.06060(4) 0.01113(13) Uani 1 1 d . . .
I3 I 0.46513(5) -0.23392(6) 0.36076(4) 0.00976(13) Uani 1 1 d . . .
I4 I 0.70403(5) 0.31737(6) 0.44500(4) 0.01131(13) Uani 1 1 d . . .
O11 O 0.1214(5) 0.0700(7) 0.2883(5) 0.0195(13) Uani 1 1 d . . .
O12 O -0.1049(6) -0.0861(7) 0.1920(5) 0.0187(13) Uani 1 1 d . . .
O13 O -0.0555(6) 0.2134(7) 0.1093(4) 0.0193(13) Uani 1 1 d . . .
O21 O 0.2671(6) 0.2695(7) 0.1799(4) 0.0175(12) Uani 1 1 d . . .
O22 O 0.2736(6) 0.3999(7) 0.0055(5) 0.0197(13) Uani 1 1 d . . .
O23 O 0.1073(6) 0.5511(6) 0.0920(4) 0.0190(13) Uani 1 1 d . . .
O31 O 0.3717(6) -0.0364(6) 0.3168(4) 0.0163(12) Uani 1 1 d . . .
O32 O 0.3362(6) -0.3969(7) 0.3200(4) 0.0175(13) Uani 1 1 d . . .
O33 O 0.4698(6) -0.2185(7) 0.4897(4) 0.0144(12) Uani 1 1 d . . .
O41 O 0.5543(6) 0.2927(8) 0.3359(4) 0.0191(13) Uani 1 1 d . . .
O42 O 0.6723(6) 0.5305(7) 0.4839(5) 0.0196(13) Uani 1 1 d . . .
O43 O 0.8175(6) 0.4001(7) 0.3785(5) 0.0200(13) Uani 1 1 d . . .

loop_
_atom_site_aniso_label
_atom_site_aniso_U_11
_atom_site_aniso_U_22
_atom_site_aniso_U_33
_atom_site_aniso_U_23
_atom_site_aniso_U_13
_atom_site_aniso_U_12
La 0.0080(2) 0.0104(2) 0.0071(3) -0.00035(15) 0.00093(19) 0.00026(15)
I1 0.0107(2) 0.0125(2) 0.0123(3) 0.00048(17) 0.0023(2) -0.00128(18)
I2 0.0123(3) 0.0118(2) 0.0088(3) 0.00018(17) 0.0030(2) 0.00034(17)
I3 0.0084(2) 0.0108(2) 0.0096(3) 0.00012(17) 0.0025(2) 0.00022(17)
I4 0.0111(2) 0.0111(2) 0.0099(3) -0.00035(17) 0.0013(2) 0.00099(17)
O11 0.005(2) 0.018(3) 0.029(4) 0.002(2) -0.002(3) 0.000(2)
O12 0.014(3) 0.014(3) 0.027(4) -0.002(2) 0.005(3) -0.002(2)
O13 0.025(3) 0.024(3) 0.010(4) 0.000(2) 0.007(3) -0.002(2)
O21 0.015(3) 0.027(3) 0.011(3) 0.007(2) 0.006(3) 0.011(2)
O22 0.025(3) 0.019(3) 0.020(4) 0.004(2) 0.015(3) 0.001(2)
O23 0.028(3) 0.008(3) 0.022(4) 0.000(2) 0.011(3) 0.005(2)
O31 0.021(3) 0.012(3) 0.008(3) 0.0020(19) -0.005(3) 0.009(2)
O32 0.017(3) 0.016(3) 0.015(4) -0.004(2) -0.001(3) -0.004(2)
O33 0.011(3) 0.020(3) 0.013(3) 0.001(2) 0.005(3) 0.002(2)
O41 0.012(3) 0.037(3) 0.009(3) -0.001(2) 0.003(3) -0.001(2)
O42 0.027(3) 0.012(3) 0.022(4) -0.002(2) 0.011(3) 0.000(2)
O43 0.018(3) 0.025(3) 0.020(4) 0.007(2) 0.011(3) 0.003(2)

loop_
_atom_type_symbol
_atom_type_description
_atom_type_scat_dispersion_real
_atom_type_scat_dispersion_imag
_atom_type_scat_source
La La -0.6411 1.6148 'International Tables Vol C Tables 4.2.6.8 and 6.1.1.4'
I I -0.8919 1.1868 'International Tables Vol C Tables 4.2.6.8 and 6.1.1.4'
O O 0.0056 0.0036 'International Tables Vol C Tables 4.2.6.8 and 6.1.1.4'
H H 0.0000 0.0000 'International Tables Vol C Tables 4.2.6.8 and 6.1.1.4'

loop_
_geom_angle_atom_site_label_1
_geom_angle_atom_site_label_2
_geom_angle_atom_site_label_3
_geom_angle
_geom_angle_site_symmetry_1
_geom_angle_site_symmetry_3
_geom_angle_publ_flag
O12 La O21 79.6(2) 2 . ?
O12 La O11 65.02(18) 2 . ?
O21 La O11 73.6(2) . . ?
O12 La O31 128.26(18) 2 . ?
O21 La O31 74.38(17) . . ?
O11 La O31 65.03(18) . . ?
O12 La O33 142.84(19) 2 3_656 ?
O21 La O33 134.35(19) . 3_656 ?
O11 La O33 130.12(17) . 3_656 ?
O31 La O33 82.63(17) . 3_656 ?
O12 La O22 93.48(19) 2 4_566 ?
O21 La O22 143.86(19) . 4_566 ?
O11 La O22 71.4(2) . 4_566 ?
O31 La O22 82.97(17) . 4_566 ?
O33 La O22 67.64(18) 3_656 4_566 ?
O12 La O32 67.05(18) 2 1_565 ?
O21 La O32 76.21(18) . 1_565 ?
O11 La O32 126.68(17) . 1_565 ?
O31 La O32 142.50(19) . 1_565 ?
O33 La O32 102.30(17) 3_656 1_565 ?
O22 La O32 133.62(17) 4_566 1_565 ?
O12 La O41 138.69(19) 2 . ?
O21 La O41 74.56(19) . . ?
O11 La O41 133.53(19) . . ?
O31 La O41 74.39(18) . . ?
O33 La O41 61.35(18) 3_656 . ?
O22 La O41 126.00(19) 4_566 . ?
O32 La O41 75.75(18) 1_565 . ?
O12 La O42 75.49(19) 2 3_666 ?
O21 La O42 142.79(17) . 3_666 ?
O11 La O42 118.25(19) . 3_666 ?
O31 La O42 142.74(17) . 3_666 ?
O33 La O42 67.63(18) 3_656 3_666 ?
O22 La O42 65.57(17) 4_566 3_666 ?
O32 La O42 68.82(17) 1_565 3_666 ?
O41 La O42 107.62(18) . 3_666 ?
O11 I1 O13 103.3(3) . . ?
O11 I1 O12 92.6(2) . . ?
O13 I1 O12 96.6(3) . . ?
O23 I2 O21 100.0(3) . . ?
O23 I2 O22 98.9(3) . . ?
O21 I2 O22 96.6(3) . . ?
O31 I3 O32 101.2(3) . . ?
O31 I3 O33 96.8(2) . . ?
O32 I3 O33 97.0(3) . . ?
O42 I4 O41 99.0(3) . . ?
O42 I4 O43 94.5(3) . . ?
O41 I4 O43 97.3(3) . . ?
O42 I4 O33 84.8(2) . 3_656 ?
O41 I4 O33 75.0(2) . 3_656 ?
O43 I4 O33 172.1(2) . 3_656 ?
I1 O11 La 126.9(3) . . ?
I1 O12 La 134.6(3) . 2_545 ?
I2 O21 La 146.1(3) . . ?
I2 O22 La 125.3(3) . 4_565 ?
I3 O31 La 145.9(3) . . ?
I3 O32 La 134.5(3) . 1_545 ?
I3 O33 I4 126.9(3) . 3_656 ?
I3 O33 La 123.0(3) . 3_656 ?
I4 O33 La 101.8(2) 3_656 3_656 ?
I4 O41 La 118.7(3) . . ?
I4 O42 La 145.9(3) . 3_666 ?

loop_
_geom_bond_atom_site_label_1
_geom_bond_atom_site_label_2
_geom_bond_distance
_geom_bond_site_symmetry_2
_geom_bond_publ_flag
La O12 2.409(5) 2 ?
La O21 2.445(6) . ?
La O11 2.481(5) . ?
La O31 2.485(5) . ?
La O33 2.523(6) 3_656 ?
La O22 2.589(6) 4_566 ?
La O32 2.640(5) 1_565 ?
La O41 2.653(6) . ?
La O42 2.667(6) 3_666 ?
I1 O11 1.789(5) . ?
I1 O13 1.791(6) . ?
I1 O12 1.807(5) . ?
I2 O23 1.779(5) . ?
I2 O21 1.798(6) . ?
I2 O22 1.812(6) . ?
I3 O31 1.783(5) . ?
I3 O32 1.783(5) . ?
I3 O33 1.823(6) . ?
I4 O42 1.774(5) . ?
I4 O41 1.807(6) . ?
I4 O43 1.877(6) . ?
I4 O33 2.452(6) 3_656 ?
O12 La 2.409(5) 2_545 ?
O22 La 2.589(6) 4_565 ?
O32 La 2.640(5) 1_545 ?
O33 I4 2.452(6) 3_656 ?
O33 La 2.523(6) 3_656 ?
O42 La 2.667(6) 3_666 ?
